data_1553451
loop_
_publ_author_name
'Wen, Li-Rong'
'Shen, Qiang-Yu'
'Guo, Wei-Si'
'Li, Ming'

_publ_section_title
;
 Copper-catalyzed tandem arylation--cyclization of 2-alkynylaryl
 isothiocyanates with diaryliodonium salts: an efficient synthesis of
 thiochromeno[2,3-b]indoles
;
_journal_issue 7
_journal_name_full 'Organic Chemistry Frontiers'
_journal_page_first 870
_journal_paper_doi 10.1039/C6QO00133E
_journal_volume 3
_journal_year 2016
_chemical_formula_moiety 'C22 H17 N O2 S'
_chemical_formula_sum 'C22 H17 N O2 S'
_chemical_formula_weight 359.42
_space_group_crystal_system triclinic
_space_group_IT_number 2
_space_group_name_Hall '-P 1'
_space_group_name_H-M_alt 'P -1'
_atom_sites_solution_hydrogens geom
_audit_creation_date 2015-11-25
_audit_creation_method
;
Olex2 1.2
(compiled 2015.09.30 svn.r3233 for OlexSys, GUI svn.r5103)
;
_audit_update_record
;
2015-11-25 deposited with the CCDC.
2016-05-13 downloaded from the CCDC.
;
_cell_angle_alpha 93.084(9)
_cell_angle_beta 106.290(10)
_cell_angle_gamma 115.259(8)
_cell_formula_units_Z 4
_cell_length_a 11.0789(15)
_cell_length_b 11.6353(15)
_cell_length_c 16.290(3)
_cell_measurement_reflns_used 5670
_cell_measurement_temperature 173.1500
_cell_measurement_theta_max 27.4850
_cell_measurement_theta_min 2.1493
_cell_volume 1786.1(5)
_computing_cell_refinement 'CrystalClear (Rigaku Inc., 2007)'
_computing_data_collection 'CrystalClear (Rigaku Inc., 2007)'
_computing_data_reduction 'CrystalClear (Rigaku Inc., 2007)'
_computing_molecular_graphics 'Olex2 (Dolomanov et al., 2009)'
_computing_publication_material 'CIFTAB (Sheldrick, 2013)'
_computing_structure_refinement 'SHELXL (Sheldrick, 2014)'
_computing_structure_solution
;
'SHELXT (Sheldrick, 2014)'
;
_diffrn_ambient_temperature 173.1500
_diffrn_detector_area_resol_mean 28.5714
_diffrn_measured_fraction_theta_full 0.990
_diffrn_measured_fraction_theta_max 0.988
_diffrn_measurement_details
;
scan:
	Number of images: 358
	           Slice: -110.0000 - 69.0000
	     Image width: 0.5000
	        Exp time: 5.0000
	   Rotation axis: Omega
	           Omega: 0.0000
	             Chi: 45.0000
	             Phi: 0.0000
	             XTD: 40.0807
	          2theta: -19.8965
scan:
	Number of images: 336
	           Slice: -110.0000 - 58.0000
	     Image width: 0.5000
	        Exp time: 5.0000
	   Rotation axis: Omega
	           Omega: 0.0000
	             Chi: 45.0000
	             Phi: 270.0000
	             XTD: 40.0807
	          2theta: -19.8965
scan:
	Number of images: 282
	           Slice: -80.0000 - 61.0000
	     Image width: 0.5000
	        Exp time: 5.0000
	   Rotation axis: Omega
	           Omega: 0.0000
	             Chi: 45.0000
	             Phi: 180.0000
	             XTD: 40.0807
	          2theta: -19.8965
;
_diffrn_measurement_device
;
Saturn724+ (2x2 bin mode)
;
_diffrn_measurement_device_details
;
AFC10: Fixed Chi 2 circle
;
_diffrn_measurement_device_type 'Saturn724+ CCD'
_diffrn_measurement_method '\w scans at fixed \c = 45\%'
_diffrn_orient_matrix_type d*Trek
_diffrn_orient_matrix_UB_11 0.0243
_diffrn_orient_matrix_UB_12 0.0771
_diffrn_orient_matrix_UB_13 -0.0680
_diffrn_orient_matrix_UB_21 0.0378
_diffrn_orient_matrix_UB_22 -0.0876
_diffrn_orient_matrix_UB_23 -0.0172
_diffrn_orient_matrix_UB_31 -0.0623
_diffrn_orient_matrix_UB_32 -0.0091
_diffrn_orient_matrix_UB_33 -0.0170
_diffrn_radiation_detector CCD
_diffrn_radiation_monochromator 'Graphite Monochromator'
_diffrn_radiation_type MoK\a
_diffrn_radiation_wavelength 0.71073
_diffrn_reflns_av_R_equivalents 0.0300
_diffrn_reflns_av_unetI/netI 0.0320
_diffrn_reflns_Laue_measured_fraction_full 0.990
_diffrn_reflns_Laue_measured_fraction_max 0.988
_diffrn_reflns_limit_h_max 14
_diffrn_reflns_limit_h_min -14
_diffrn_reflns_limit_k_max 15
_diffrn_reflns_limit_k_min -15
_diffrn_reflns_limit_l_max 21
_diffrn_reflns_limit_l_min -20
_diffrn_reflns_number 20502
_diffrn_reflns_point_group_measured_fraction_full 0.990
_diffrn_reflns_point_group_measured_fraction_max 0.988
_diffrn_reflns_theta_full 26.000
_diffrn_reflns_theta_max 27.485
_diffrn_reflns_theta_min 2.349
_diffrn_source 'Sealed Tube'
_diffrn_source_current 30.0000
_diffrn_source_power 1.5000
_diffrn_source_voltage 50.0000
_exptl_absorpt_coefficient_mu 0.197
_exptl_absorpt_correction_T_max 1.0000
_exptl_absorpt_correction_T_min 0.8829
_exptl_absorpt_correction_type multi-scan
_exptl_absorpt_process_details 'CrystalClear (Rigaku Inc., 2007)'
_exptl_crystal_colour Colorless
_exptl_crystal_density_diffrn 1.337
_exptl_crystal_description blcok
_exptl_crystal_F_000 752
_exptl_crystal_size_max 0.48
_exptl_crystal_size_mid 0.45
_exptl_crystal_size_min 0.41
_refine_diff_density_max 0.320
_refine_diff_density_min -0.268
_refine_diff_density_rms 0.043
_refine_ls_extinction_method none
_refine_ls_goodness_of_fit_ref 1.227
_refine_ls_hydrogen_treatment constr
_refine_ls_matrix_type full
_refine_ls_number_parameters 471
_refine_ls_number_reflns 8089
_refine_ls_number_restraints 0
_refine_ls_restrained_S_all 1.227
_refine_ls_R_factor_all 0.0546
_refine_ls_R_factor_gt 0.0487
_refine_ls_shift/su_max 0.001
_refine_ls_shift/su_mean 0.000
_refine_ls_structure_factor_coef Fsqd
_refine_ls_weighting_details 'w=1/[\s^2^(Fo^2^)+(0.1000P)^2^] where P=(Fo^2^+2Fc^2^)/3'
_refine_ls_weighting_scheme calc
_refine_ls_wR_factor_gt 0.1600
_refine_ls_wR_factor_ref 0.1651
_reflns_Friedel_coverage 0.000
_reflns_number_gt 7476
_reflns_number_total 8089
_reflns_threshold_expression 'I > 2\s(I)'
_cod_data_source_file c6qo00133e2.cif
_cod_data_source_block a
_cod_database_code 1553451
_shelx_space_group_comment
;
The symmetry employed for this shelxl refinement is uniquely defined
by the following loop, which should always be used as a source of
symmetry information in preference to the above space-group names.
They are only intended as comments.
;
_diffrn_number_total 8103
_olex2_refinement_description
;
1. Fixed Uiso
 At 1.2 times of:
  All C(H) groups, All N(H) groups
 At 1.5 times of:
  All C(H,H,H) groups
2.a Aromatic/amide H refined with riding coordinates:
 N1A(H1A), N1(H1), C18A(H18A), C22(H22), C10(H10), C12A(H12A), C10A(H10A),
 C11A(H11A), C19A(H19A), C13(H13), C12(H12), C21(H21), C22A(H22A), C13A(H13A),
 C20A(H20A), C11(H11), C4A(H4A), C18(H18), C20(H20), C6(H6), C7(H7), C3A(H3A),
 C6A(H6A), C3(H3), C19(H19), C4(H4), C7A(H7A), C21A(H21A)
2.b Idealised Me refined as rotating group:
 C1A(H1AA,H1AB,H1AC), C1(H1B,H1C,H1D)
;
_shelx_shelxl_version_number 2014/7
_olex2_submission_special_instructions 'No special instructions were received'

loop_
_space_group_symop_operation_xyz
'x, y, z'
'-x, -y, -z'

loop_
_atom_site_label
_atom_site_type_symbol
_atom_site_fract_x
_atom_site_fract_y
_atom_site_fract_z
_atom_site_U_iso_or_equiv
_atom_site_adp_type
_atom_site_occupancy
_atom_site_site_symmetry_order
_atom_site_calc_flag
_atom_site_refinement_flags_posn
S1A S 0.69145(4) 0.29303(4) 0.42515(3) 0.03039(13) Uani 1 1 d .
S1 S -0.12707(4) 0.25907(4) 0.08017(3) 0.03192(13) Uani 1 1 d .
O1A O 1.14648(13) 0.76009(11) 0.37560(7) 0.0327(3) Uani 1 1 d .
O2A O 0.44004(12) 0.12698(11) 0.32544(8) 0.0327(3) Uani 1 1 d .
O2 O 0.12171(13) 0.42122(11) 0.18415(8) 0.0346(3) Uani 1 1 d .
O1 O -0.60521(13) -0.21104(12) 0.10567(8) 0.0369(3) Uani 1 1 d .
N1A N 0.53817(13) 0.30692(12) 0.26811(8) 0.0248(3) Uani 1 1 d .
H1A H 0.6164 0.3757 0.2767 0.030 Uiso 1 1 calc R
N1 N 0.01545(13) 0.24042(12) 0.23899(8) 0.0255(3) Uani 1 1 d .
H1 H -0.0647 0.1734 0.2295 0.031 Uiso 1 1 calc R
C9A C 0.42480(15) 0.28375(13) 0.19209(9) 0.0204(3) Uani 1 1 d .
C14A C 0.45287(15) 0.36798(13) 0.13324(9) 0.0217(3) Uani 1 1 d .
C17A C 0.84966(15) 0.65024(14) 0.16484(9) 0.0238(3) Uani 1 1 d .
C17 C -0.30894(16) -0.10818(15) 0.33176(10) 0.0254(3) Uani 1 1 d .
C9 C 0.12563(15) 0.25948(14) 0.31554(9) 0.0231(3) Uani 1 1 d .
C15A C 0.59386(16) 0.46828(14) 0.14820(9) 0.0240(3) Uani 1 1 d .
C18A C 0.88814(17) 0.78173(15) 0.18776(10) 0.0263(3) Uani 1 1 d .
H18A H 0.8243 0.8066 0.1995 0.032 Uiso 1 1 calc R
C8A C 0.53649(16) 0.23144(14) 0.32945(10) 0.0245(3) Uani 1 1 d .
C22 C -0.34483(17) -0.23937(15) 0.31238(10) 0.0285(3) Uani 1 1 d .
H22 H -0.2765 -0.2638 0.3088 0.034 Uiso 1 1 calc R
C15 C -0.05022(16) 0.07468(14) 0.35611(9) 0.0252(3) Uani 1 1 d .
C10 C 0.26462(16) 0.35547(15) 0.33496(10) 0.0289(3) Uani 1 1 d .
H10 H 0.2869 0.4132 0.2978 0.035 Uiso 1 1 calc R
C16 C -0.16774(17) -0.00934(15) 0.34425(10) 0.0268(3) Uani 1 1 d .
C16A C 0.71076(16) 0.55196(15) 0.15798(9) 0.0253(3) Uani 1 1 d .
C14 C 0.09273(15) 0.17384(14) 0.37349(9) 0.0237(3) Uani 1 1 d .
C12A C 0.20533(16) 0.25474(16) 0.04279(10) 0.0279(3) Uani 1 1 d .
H12A H 0.1318 0.2455 -0.0063 0.034 Uiso 1 1 calc R
C10A C 0.28781(16) 0.18492(14) 0.17506(10) 0.0255(3) Uani 1 1 d .
H10A H 0.2689 0.1286 0.2135 0.031 Uiso 1 1 calc R
C11A C 0.17999(16) 0.17075(14) 0.10080(10) 0.0267(3) Uani 1 1 d .
H11A H 0.0890 0.1040 0.0895 0.032 Uiso 1 1 calc R
C5 C -0.25971(16) 0.11739(16) 0.09578(10) 0.0276(3) Uani 1 1 d .
C8 C 0.02251(17) 0.31711(15) 0.17822(10) 0.0270(3) Uani 1 1 d .
C19A C 1.02181(17) 0.87525(15) 0.19301(10) 0.0299(3) Uani 1 1 d .
H19A H 1.0473 0.9627 0.2084 0.036 Uiso 1 1 calc R
C5A C 0.81897(16) 0.43475(15) 0.40499(9) 0.0263(3) Uani 1 1 d .
C13 C 0.20103(17) 0.18545(16) 0.44779(10) 0.0293(3) Uani 1 1 d .
H13 H 0.1799 0.1288 0.4858 0.035 Uiso 1 1 calc R
C12 C 0.33931(17) 0.27994(16) 0.46578(10) 0.0323(4) Uani 1 1 d .
H12 H 0.4109 0.2862 0.5150 0.039 Uiso 1 1 calc R
C2A C 1.03712(17) 0.65828(15) 0.38666(10) 0.0263(3) Uani 1 1 d .
C21 C -0.48223(19) -0.33327(16) 0.29845(11) 0.0344(4) Uani 1 1 d .
H21 H -0.5062 -0.4206 0.2846 0.041 Uiso 1 1 calc R
C22A C 0.94696(17) 0.61490(15) 0.14746(11) 0.0297(3) Uani 1 1 d .
H22A H 0.9228 0.5277 0.1325 0.036 Uiso 1 1 calc R
C13A C 0.34114(16) 0.35177(14) 0.05930(9) 0.0255(3) Uani 1 1 d .
H13A H 0.3588 0.4076 0.0205 0.031 Uiso 1 1 calc R
C20A C 1.11713(17) 0.83912(16) 0.17543(11) 0.0337(4) Uani 1 1 d .
H20A H 1.2065 0.9021 0.1790 0.040 Uiso 1 1 calc R
C11 C 0.36973(17) 0.36532(16) 0.40927(11) 0.0315(4) Uani 1 1 d .
H11 H 0.4621 0.4300 0.4216 0.038 Uiso 1 1 calc R
C4A C 0.84115(18) 0.55691(16) 0.43929(10) 0.0297(3) Uani 1 1 d .
H4A H 0.7832 0.5641 0.4688 0.036 Uiso 1 1 calc R
C2 C -0.48824(17) -0.10776(15) 0.10278(10) 0.0282(3) Uani 1 1 d .
C18 C -0.41243(17) -0.07325(15) 0.33818(11) 0.0315(4) Uani 1 1 d .
H18 H -0.3898 0.0139 0.3510 0.038 Uiso 1 1 calc R
C20 C -0.58342(18) -0.29774(16) 0.30506(11) 0.0353(4) Uani 1 1 d .
H20 H -0.6754 -0.3611 0.2957 0.042 Uiso 1 1 calc R
C6 C -0.27534(17) -0.00470(16) 0.06720(11) 0.0318(4) Uani 1 1 d .
H6 H -0.2090 -0.0111 0.0452 0.038 Uiso 1 1 calc R
C7 C -0.38775(18) -0.11677(17) 0.07083(11) 0.0330(4) Uani 1 1 d .
H7 H -0.3961 -0.1976 0.0521 0.040 Uiso 1 1 calc R
C3A C 0.94918(18) 0.66860(15) 0.43005(10) 0.0300(3) Uani 1 1 d .
H3A H 0.9626 0.7499 0.4528 0.036 Uiso 1 1 calc R
C6A C 0.90781(18) 0.42492(16) 0.36136(10) 0.0303(3) Uani 1 1 d .
H6A H 0.8946 0.3437 0.3387 0.036 Uiso 1 1 calc R
C1A C 1.1752(2) 0.88719(16) 0.41202(11) 0.0373(4) Uani 1 1 d .
H1AA H 1.0942 0.9007 0.3862 0.056 Uiso 1 1 calc GR
H1AB H 1.2557 0.9504 0.4004 0.056 Uiso 1 1 calc GR
H1AC H 1.1949 0.8959 0.4739 0.056 Uiso 1 1 calc GR
C3 C -0.47174(18) 0.01442(17) 0.13341(12) 0.0348(4) Uani 1 1 d .
H3 H -0.5370 0.0209 0.1564 0.042 Uiso 1 1 calc R
C19 C -0.54869(18) -0.16819(17) 0.32551(12) 0.0375(4) Uani 1 1 d .
H19 H -0.6170 -0.1447 0.3308 0.045 Uiso 1 1 calc R
C4 C -0.35927(18) 0.12523(16) 0.12973(11) 0.0329(4) Uani 1 1 d .
H4 H -0.3495 0.2060 0.1500 0.039 Uiso 1 1 calc R
C7A C 1.01478(17) 0.53542(16) 0.35198(10) 0.0306(3) Uani 1 1 d .
H7A H 1.0725 0.5282 0.3223 0.037 Uiso 1 1 calc R
C21A C 1.07955(17) 0.70961(17) 0.15256(11) 0.0348(4) Uani 1 1 d .
H21A H 1.1437 0.6856 0.1405 0.042 Uiso 1 1 calc R
C1 C -0.6246(2) -0.33752(17) 0.07584(12) 0.0401(4) Uani 1 1 d .
H1B H -0.6358 -0.3490 0.0149 0.060 Uiso 1 1 calc GR
H1C H -0.7076 -0.4017 0.0844 0.060 Uiso 1 1 calc GR
H1D H -0.5433 -0.3467 0.1082 0.060 Uiso 1 1 calc GR

loop_
_atom_site_aniso_label
_atom_site_aniso_U_11
_atom_site_aniso_U_22
_atom_site_aniso_U_33
_atom_site_aniso_U_23
_atom_site_aniso_U_13
_atom_site_aniso_U_12
S1A 0.0277(2) 0.0295(2) 0.0296(2) 0.01135(16) 0.00544(17) 0.01133(18)
S1 0.0306(2) 0.0333(2) 0.0297(2) 0.00902(17) 0.00639(17) 0.01484(19)
O1A 0.0331(6) 0.0287(6) 0.0358(6) 0.0068(5) 0.0149(5) 0.0118(5)
O2A 0.0287(6) 0.0252(6) 0.0392(6) 0.0128(5) 0.0085(5) 0.0092(5)
O2 0.0334(6) 0.0251(6) 0.0390(6) 0.0081(5) 0.0113(5) 0.0084(5)
O1 0.0320(7) 0.0305(6) 0.0466(7) 0.0043(5) 0.0142(6) 0.0128(5)
N1A 0.0198(6) 0.0223(6) 0.0276(6) 0.0080(5) 0.0069(5) 0.0060(5)
N1 0.0182(6) 0.0235(6) 0.0290(6) 0.0037(5) 0.0067(5) 0.0054(5)
C9A 0.0188(7) 0.0180(6) 0.0234(7) 0.0028(5) 0.0071(5) 0.0077(6)
C14A 0.0195(7) 0.0180(6) 0.0257(7) 0.0033(5) 0.0093(6) 0.0060(6)
C17A 0.0218(7) 0.0234(7) 0.0222(7) 0.0087(5) 0.0073(6) 0.0066(6)
C17 0.0215(7) 0.0251(7) 0.0236(7) 0.0055(6) 0.0065(6) 0.0061(6)
C9 0.0198(7) 0.0209(7) 0.0266(7) 0.0006(5) 0.0077(6) 0.0080(6)
C15A 0.0249(8) 0.0217(7) 0.0246(7) 0.0072(6) 0.0093(6) 0.0089(6)
C18A 0.0273(8) 0.0254(8) 0.0265(7) 0.0077(6) 0.0119(6) 0.0105(6)
C8A 0.0249(8) 0.0225(7) 0.0282(7) 0.0073(6) 0.0092(6) 0.0124(6)
C22 0.0300(8) 0.0263(8) 0.0319(8) 0.0094(6) 0.0153(7) 0.0120(7)
C15 0.0242(8) 0.0224(7) 0.0264(7) 0.0044(6) 0.0076(6) 0.0092(6)
C10 0.0223(8) 0.0246(7) 0.0344(8) 0.0012(6) 0.0108(6) 0.0058(6)
C16 0.0260(8) 0.0259(8) 0.0268(7) 0.0065(6) 0.0076(6) 0.0111(7)
C16A 0.0258(8) 0.0247(7) 0.0248(7) 0.0086(6) 0.0093(6) 0.0103(6)
C14 0.0206(7) 0.0209(7) 0.0273(7) 0.0002(6) 0.0078(6) 0.0083(6)
C12A 0.0223(8) 0.0313(8) 0.0266(7) 0.0029(6) 0.0055(6) 0.0112(7)
C10A 0.0218(8) 0.0205(7) 0.0312(8) 0.0062(6) 0.0106(6) 0.0059(6)
C11A 0.0198(7) 0.0240(7) 0.0307(8) 0.0018(6) 0.0081(6) 0.0057(6)
C5 0.0238(8) 0.0320(8) 0.0249(7) 0.0031(6) 0.0027(6) 0.0147(7)
C8 0.0276(8) 0.0260(7) 0.0300(8) 0.0048(6) 0.0103(6) 0.0146(7)
C19A 0.0290(8) 0.0221(7) 0.0324(8) 0.0057(6) 0.0111(7) 0.0057(6)
C5A 0.0225(8) 0.0284(8) 0.0250(7) 0.0052(6) 0.0031(6) 0.0122(6)
C13 0.0293(8) 0.0293(8) 0.0270(8) 0.0019(6) 0.0073(6) 0.0132(7)
C12 0.0239(8) 0.0369(9) 0.0286(8) -0.0045(7) 0.0006(6) 0.0137(7)
C2A 0.0246(8) 0.0282(8) 0.0237(7) 0.0070(6) 0.0047(6) 0.0120(6)
C21 0.0361(9) 0.0229(8) 0.0392(9) 0.0063(7) 0.0188(8) 0.0054(7)
C22A 0.0283(8) 0.0234(7) 0.0369(8) 0.0073(6) 0.0106(7) 0.0114(6)
C13A 0.0254(8) 0.0256(7) 0.0234(7) 0.0069(6) 0.0084(6) 0.0096(6)
C20A 0.0212(8) 0.0334(9) 0.0383(9) 0.0107(7) 0.0100(7) 0.0048(7)
C11 0.0195(8) 0.0302(8) 0.0342(8) -0.0062(6) 0.0069(6) 0.0049(6)
C4A 0.0292(8) 0.0311(8) 0.0322(8) 0.0055(6) 0.0127(7) 0.0155(7)
C2 0.0252(8) 0.0293(8) 0.0254(7) 0.0017(6) 0.0027(6) 0.0123(7)
C18 0.0269(8) 0.0246(8) 0.0399(9) 0.0046(6) 0.0075(7) 0.0116(7)
C20 0.0227(8) 0.0325(9) 0.0383(9) 0.0063(7) 0.0082(7) 0.0030(7)
C6 0.0275(8) 0.0344(9) 0.0333(8) -0.0001(7) 0.0081(7) 0.0162(7)
C7 0.0315(9) 0.0291(8) 0.0368(9) -0.0031(7) 0.0068(7) 0.0166(7)
C3A 0.0331(9) 0.0252(8) 0.0333(8) 0.0024(6) 0.0106(7) 0.0156(7)
C6A 0.0314(9) 0.0271(8) 0.0324(8) 0.0019(6) 0.0082(7) 0.0155(7)
C1A 0.0413(10) 0.0271(8) 0.0366(9) 0.0047(7) 0.0105(8) 0.0114(7)
C3 0.0319(9) 0.0356(9) 0.0436(9) 0.0036(7) 0.0168(8) 0.0195(8)
C19 0.0242(8) 0.0384(10) 0.0482(10) 0.0069(8) 0.0104(7) 0.0144(7)
C4 0.0345(9) 0.0308(8) 0.0385(9) 0.0033(7) 0.0122(7) 0.0200(7)
C7A 0.0279(8) 0.0318(8) 0.0342(8) 0.0037(7) 0.0126(7) 0.0146(7)
C21A 0.0252(8) 0.0392(9) 0.0437(9) 0.0107(7) 0.0142(7) 0.0162(7)
C1 0.0381(10) 0.0312(9) 0.0457(10) 0.0035(7) 0.0100(8) 0.0141(8)

loop_
_atom_type_symbol
_atom_type_description
_atom_type_scat_dispersion_real
_atom_type_scat_dispersion_imag
_atom_type_scat_source
C C 0.0033 0.0016 'International Tables Vol C Tables 4.2.6.8 and 6.1.1.4'
H H 0.0000 0.0000 'International Tables Vol C Tables 4.2.6.8 and 6.1.1.4'
N N 0.0061 0.0033 'International Tables Vol C Tables 4.2.6.8 and 6.1.1.4'
O O 0.0106 0.0060 'International Tables Vol C Tables 4.2.6.8 and 6.1.1.4'
S S 0.1246 0.1234 'International Tables Vol C Tables 4.2.6.8 and 6.1.1.4'

loop_
_geom_angle_atom_site_label_1
_geom_angle_atom_site_label_2
_geom_angle_atom_site_label_3
_geom_angle
C5A S1A C8A 105.84(7)
C5 S1 C8 106.17(7)
C2A O1A C1A 117.68(13)
C2 O1 C1 117.63(13)
C9A N1A H1A 116.7
C8A N1A H1A 116.7
C8A N1A C9A 126.69(12)
C9 N1 H1 116.6
C8 N1 H1 116.6
C8 N1 C9 126.80(13)
C14A C9A N1A 117.45(12)
C10A C9A N1A 122.77(13)
C10A C9A C14A 119.75(13)
C9A C14A C15A 120.74(13)
C13A C14A C9A 118.93(13)
C13A C14A C15A 120.33(13)
C18A C17A C16A 120.68(14)
C22A C17A C18A 119.19(14)
C22A C17A C16A 120.12(14)
C22 C17 C16 120.85(14)
C22 C17 C18 119.16(14)
C18 C17 C16 119.99(14)
N1 C9 C14 117.68(13)
C10 C9 N1 123.05(14)
C10 C9 C14 119.24(14)
C16A C15A C14A 177.98(15)
C17A C18A H18A 120.0
C19A C18A C17A 119.94(14)
C19A C18A H18A 120.0
O2A C8A S1A 117.00(11)
O2A C8A N1A 126.09(14)
N1A C8A S1A 116.91(11)
C17 C22 H22 119.9
C21 C22 C17 120.10(15)
C21 C22 H22 119.9
C16 C15 C14 177.71(16)
C9 C10 H10 119.8
C11 C10 C9 120.32(15)
C11 C10 H10 119.8
C15 C16 C17 178.54(17)
C15A C16A C17A 176.93(15)
C9 C14 C15 120.72(13)
C13 C14 C9 119.25(13)
C13 C14 C15 120.02(14)
C11A C12A H12A 120.5
C13A C12A H12A 120.5
C13A C12A C11A 118.95(14)
C9A C10A H10A 120.1
C11A C10A C9A 119.84(13)
C11A C10A H10A 120.1
C12A C11A H11A 119.4
C10A C11A C12A 121.16(14)
C10A C11A H11A 119.4
C6 C5 S1 120.88(12)
C6 C5 C4 118.57(15)
C4 C5 S1 120.28(12)
O2 C8 S1 116.68(12)
O2 C8 N1 126.04(14)
N1 C8 S1 117.28(11)
C18A C19A H19A 119.8
C20A C19A C18A 120.36(15)
C20A C19A H19A 119.8
C4A C5A S1A 120.54(12)
C4A C5A C6A 119.18(15)
C6A C5A S1A 119.99(12)
C14 C13 H13 119.5
C12 C13 C14 121.04(15)
C12 C13 H13 119.5
C13 C12 H12 120.4
C13 C12 C11 119.14(15)
C11 C12 H12 120.4
O1A C2A C3A 124.61(14)
O1A C2A C7A 115.92(14)
C3A C2A C7A 119.47(15)
C22 C21 H21 119.9
C20 C21 C22 120.25(15)
C20 C21 H21 119.9
C17A C22A H22A 120.0
C21A C22A C17A 120.04(14)
C21A C22A H22A 120.0
C14A C13A H13A 119.3
C12A C13A C14A 121.36(14)
C12A C13A H13A 119.3
C19A C20A H20A 120.0
C21A C20A C19A 119.92(15)
C21A C20A H20A 120.0
C10 C11 C12 120.99(15)
C10 C11 H11 119.5
C12 C11 H11 119.5
C5A C4A H4A 119.6
C5A C4A C3A 120.77(14)
C3A C4A H4A 119.6
O1 C2 C7 124.36(14)
O1 C2 C3 116.13(14)
C7 C2 C3 119.50(15)
C17 C18 H18 120.0
C19 C18 C17 120.09(15)
C19 C18 H18 120.0
C21 C20 H20 119.9
C21 C20 C19 120.21(15)
C19 C20 H20 119.9
C5 C6 H6 119.4
C7 C6 C5 121.29(15)
C7 C6 H6 119.4
C2 C7 H7 120.2
C6 C7 C2 119.61(15)
C6 C7 H7 120.2
C2A C3A H3A 120.1
C4A C3A C2A 119.82(14)
C4A C3A H3A 120.1
C5A C6A H6A 119.9
C7A C6A C5A 120.17(14)
C7A C6A H6A 119.9
O1A C1A H1AA 109.5
O1A C1A H1AB 109.5
O1A C1A H1AC 109.5
H1AA C1A H1AB 109.5
H1AA C1A H1AC 109.5
H1AB C1A H1AC 109.5
C2 C3 H3 119.8
C4 C3 C2 120.35(15)
C4 C3 H3 119.8
C18 C19 H19 119.9
C20 C19 C18 120.18(15)
C20 C19 H19 119.9
C5 C4 H4 119.7
C3 C4 C5 120.65(15)
C3 C4 H4 119.7
C2A C7A H7A 119.7
C6A C7A C2A 120.58(14)
C6A C7A H7A 119.7
C22A C21A H21A 119.7
C20A C21A C22A 120.55(15)
C20A C21A H21A 119.7
O1 C1 H1B 109.5
O1 C1 H1C 109.5
O1 C1 H1D 109.5
H1B C1 H1C 109.5
H1B C1 H1D 109.5
H1C C1 H1D 109.5

loop_
_geom_bond_atom_site_label_1
_geom_bond_atom_site_label_2
_geom_bond_distance
S1A C8A 1.7944(16)
S1A C5A 1.7758(16)
S1 C5 1.7689(17)
S1 C8 1.7881(17)
O1A C2A 1.3506(19)
O1A C1A 1.4278(19)
O2A C8A 1.2113(18)
O2 C8 1.2150(19)
O1 C2 1.3554(19)
O1 C1 1.4294(19)
N1A H1A 0.8600
N1A C9A 1.4094(18)
N1A C8A 1.3641(18)
N1 H1 0.8600
N1 C9 1.4070(19)
N1 C8 1.364(2)
C9A C14A 1.4087(19)
C9A C10A 1.3938(19)
C14A C15A 1.4358(19)
C14A C13A 1.400(2)
C17A C18A 1.398(2)
C17A C16A 1.4409(19)
C17A C22A 1.396(2)
C17 C22 1.396(2)
C17 C16 1.439(2)
C17 C18 1.397(2)
C9 C10 1.393(2)
C9 C14 1.415(2)
C15A C16A 1.201(2)
C18A H18A 0.9300
C18A C19A 1.389(2)
C22 H22 0.9300
C22 C21 1.387(2)
C15 C16 1.200(2)
C15 C14 1.440(2)
C10 H10 0.9300
C10 C11 1.384(2)
C14 C13 1.397(2)
C12A H12A 0.9300
C12A C11A 1.393(2)
C12A C13A 1.379(2)
C10A H10A 0.9300
C10A C11A 1.385(2)
C11A H11A 0.9300
C5 C6 1.392(2)
C5 C4 1.398(2)
C19A H19A 0.9300
C19A C20A 1.382(2)
C5A C4A 1.390(2)
C5A C6A 1.402(2)
C13 H13 0.9300
C13 C12 1.385(2)
C12 H12 0.9300
C12 C11 1.391(2)
C2A C3A 1.393(2)
C2A C7A 1.399(2)
C21 H21 0.9300
C21 C20 1.378(2)
C22A H22A 0.9300
C22A C21A 1.385(2)
C13A H13A 0.9300
C20A H20A 0.9300
C20A C21A 1.378(2)
C11 H11 0.9300
C4A H4A 0.9300
C4A C3A 1.392(2)
C2 C7 1.393(2)
C2 C3 1.398(2)
C18 H18 0.9300
C18 C19 1.385(2)
C20 H20 0.9300
C20 C19 1.382(2)
C6 H6 0.9300
C6 C7 1.385(2)
C7 H7 0.9300
C3A H3A 0.9300
C6A H6A 0.9300
C6A C7A 1.380(2)
C1A H1AA 0.9600
C1A H1AB 0.9600
C1A H1AC 0.9600
C3 H3 0.9300
C3 C4 1.378(2)
C19 H19 0.9300
C4 H4 0.9300
C7A H7A 0.9300
C21A H21A 0.9300
C1 H1B 0.9600
C1 H1C 0.9600
C1 H1D 0.9600

loop_
_geom_hbond_atom_site_label_D
_geom_hbond_atom_site_label_H
_geom_hbond_atom_site_label_A
_geom_hbond_distance_DH
_geom_hbond_distance_HA
_geom_hbond_distance_DA
_geom_hbond_angle_DHA
C10 H10 O2 0.93 2.25 2.860(2) 122.9
C10A H10A O2A 0.93 2.24 2.851(2) 122.6

loop_
_geom_torsion_atom_site_label_1
_geom_torsion_atom_site_label_2
_geom_torsion_atom_site_label_3
_geom_torsion_atom_site_label_4
_geom_torsion
S1A C5A C4A C3A 174.44(12)
S1A C5A C6A C7A -174.58(12)
S1 C5 C6 C7 -173.18(12)
S1 C5 C4 C3 173.01(13)
O1A C2A C3A C4A -178.63(14)
O1A C2A C7A C6A 178.58(14)
O1 C2 C7 C6 177.05(15)
O1 C2 C3 C4 -177.31(15)
N1A C9A C14A C15A 3.7(2)
N1A C9A C14A C13A -176.82(12)
N1A C9A C10A C11A 177.37(13)
N1 C9 C10 C11 -176.82(14)
N1 C9 C14 C15 -2.8(2)
N1 C9 C14 C13 176.58(12)
C9A N1A C8A S1A -174.10(11)
C9A N1A C8A O2A 5.7(2)
C9A C14A C13A C12A -0.6(2)
C9A C10A C11A C12A -0.7(2)
C14A C9A C10A C11A -0.5(2)
C17A C18A C19A C20A 0.2(2)
C17A C22A C21A C20A 0.5(2)
C17 C22 C21 C20 -1.1(2)
C17 C18 C19 C20 -1.1(3)
C9 N1 C8 S1 172.28(11)
C9 N1 C8 O2 -7.2(3)
C9 C10 C11 C12 0.2(2)
C9 C14 C13 C12 0.6(2)
C15A C14A C13A C12A 178.88(14)
C18A C17A C22A C21A -0.3(2)
C18A C19A C20A C21A 0.0(2)
C8A S1A C5A C4A 99.24(13)
C8A S1A C5A C6A -86.94(13)
C8A N1A C9A C14A -174.37(13)
C8A N1A C9A C10A 7.7(2)
C22 C17 C18 C19 0.1(2)
C22 C21 C20 C19 0.1(3)
C15 C14 C13 C12 179.91(14)
C10 C9 C14 C15 179.09(13)
C10 C9 C14 C13 -1.6(2)
C16 C17 C22 C21 -178.42(14)
C16 C17 C18 C19 179.49(15)
C16A C17A C18A C19A -179.19(13)
C16A C17A C22A C21A 178.84(14)
C14 C9 C10 C11 1.2(2)
C14 C13 C12 C11 0.8(2)
C10A C9A C14A C15A -178.31(13)
C10A C9A C14A C13A 1.2(2)
C11A C12A C13A C14A -0.6(2)
C5 S1 C8 O2 -173.49(12)
C5 S1 C8 N1 7.01(14)
C5 C6 C7 C2 0.7(2)
C8 S1 C5 C6 -94.10(14)
C8 S1 C5 C4 91.92(14)
C8 N1 C9 C10 -6.9(2)
C8 N1 C9 C14 175.03(13)
C19A C20A C21A C22A -0.4(2)
C5A S1A C8A O2A 172.88(12)
C5A S1A C8A N1A -7.34(13)
C5A C4A C3A C2A -0.6(2)
C5A C6A C7A C2A 0.8(2)
C13 C12 C11 C10 -1.2(2)
C21 C20 C19 C18 1.0(3)
C22A C17A C18A C19A 0.0(2)
C13A C12A C11A C10A 1.3(2)
C4A C5A C6A C7A -0.7(2)
C2 C3 C4 C5 -0.3(3)
C18 C17 C22 C21 1.0(2)
C6 C5 C4 C3 -1.1(2)
C7 C2 C3 C4 1.9(2)
C3A C2A C7A C6A -0.8(2)
C6A C5A C4A C3A 0.6(2)
C1A O1A C2A C3A 0.9(2)
C1A O1A C2A C7A -178.41(13)
C3 C2 C7 C6 -2.1(2)
C4 C5 C6 C7 0.9(2)
C7A C2A C3A C4A 0.7(2)
C1 O1 C2 C7 1.6(2)
C1 O1 C2 C3 -179.26(14)
